data_4065931
loop_
_publ_author_name
'Shanmugaraju, Sankarasekaran'
'Bar, Arun Kumar'
'Chi, Ki-Whan'
'Mukherjee, Partha Sarathi'

_publ_section_title
;
 Coordination-Driven Self-Assembly of Metallamacrocycles via a New
 PtII2Organometallic Building Block with 90\% Geometry and Optical Sensing
 of Anions
;
_journal_issue 13
_journal_name_full Organometallics
_journal_page_first 2971
_journal_paper_doi 10.1021/om100202c
_journal_volume 29
_journal_year 2010
_chemical_formula_moiety 'C40 H67 I2 N P4 Pt2'
_chemical_formula_sum 'C40 H67 I2 N P4 Pt2'
_chemical_formula_weight 1329.8
_chemical_name_systematic
;
 ?
;
_space_group_IT_number 14
_symmetry_cell_setting monoclinic
_symmetry_space_group_name_Hall '-P 2ybc'
_symmetry_space_group_name_H-M 'P 1 21/c 1'
_atom_sites_solution_hydrogens geom
_atom_sites_solution_primary direct
_atom_sites_solution_secondary difmap
_audit_creation_method SHELXL-97
_cell_angle_alpha 90.00
_cell_angle_beta 107.460(3)
_cell_angle_gamma 90.00
_cell_formula_units_Z 4
_cell_length_a 9.6127(17)
_cell_length_b 36.807(7)
_cell_length_c 15.011(3)
_cell_measurement_temperature 150(2)
_cell_measurement_theta_max 28.0
_cell_measurement_theta_min 1.5
_cell_volume 5066.4(17)
_computing_cell_refinement 'Bruker SMART'
_computing_data_collection 'Bruker SMART'
_computing_data_reduction 'Bruker Saint'
_computing_molecular_graphics 'SHELXS97 (Sheldrick, 2008)'
_computing_publication_material WinGX
_computing_structure_refinement 'SHELXL-97 (Sheldrick, 2008)'
_diffrn_ambient_temperature 150(2)
_diffrn_measured_fraction_theta_full 0.978
_diffrn_measured_fraction_theta_max 0.978
_diffrn_measurement_device_type 'CCD area detector'
_diffrn_measurement_method 'phi and omega scans'
_diffrn_radiation_monochromator graphite
_diffrn_radiation_source 'fine-focus sealed tube'
_diffrn_radiation_type MoK\a
_diffrn_radiation_wavelength 0.71073
_diffrn_reflns_av_R_equivalents 0.1868
_diffrn_reflns_av_sigmaI/netI 0.2319
_diffrn_reflns_limit_h_max 12
_diffrn_reflns_limit_h_min -12
_diffrn_reflns_limit_k_max 48
_diffrn_reflns_limit_k_min -48
_diffrn_reflns_limit_l_max 19
_diffrn_reflns_limit_l_min -19
_diffrn_reflns_number 44037
_diffrn_reflns_theta_full 28.00
_diffrn_reflns_theta_max 28.00
_diffrn_reflns_theta_min 1.53
_exptl_absorpt_coefficient_mu 6.886
_exptl_absorpt_correction_T_max 0.117
_exptl_absorpt_correction_T_min 0.074
_exptl_absorpt_correction_type empirical
_exptl_absorpt_process_details 'SADABS: Blessing, R. (1995), Acta Cryst., A51, 33'
_exptl_crystal_colour colorless
_exptl_crystal_density_diffrn 1.743
_exptl_crystal_density_method 'not measured'
_exptl_crystal_description needles
_exptl_crystal_F_000 3234
_exptl_crystal_size_max 0.57
_exptl_crystal_size_mid 0.23
_exptl_crystal_size_min 0.21
_refine_diff_density_max 1.443
_refine_diff_density_min -0.989
_refine_diff_density_rms 0.162
_refine_ls_extinction_method none
_refine_ls_goodness_of_fit_ref 1.017
_refine_ls_hydrogen_treatment mixed
_refine_ls_matrix_type fullcycle
_refine_ls_number_parameters 442
_refine_ls_number_reflns 11965
_refine_ls_number_restraints 3
_refine_ls_restrained_S_all 1.017
_refine_ls_R_factor_all 0.3302
_refine_ls_R_factor_gt 0.1267
_refine_ls_shift/su_max 1.997
_refine_ls_shift/su_mean 0.505
_refine_ls_structure_factor_coef Fsqd
_refine_ls_weighting_details 'calc w=1/[\s^2^(Fo^2^)+(0.1131P)^2^+0.0000P] where P=(Fo^2^+2Fc^2^)/3'
_refine_ls_weighting_scheme calc
_refine_ls_wR_factor_gt 0.2236
_refine_ls_wR_factor_ref 0.3054
_reflns_number_gt 3714
_reflns_number_total 11965
_reflns_threshold_expression >2\s(I)
_cod_data_source_file om100202c_si_002.cif
_cod_data_source_block Complex-M
_cod_original_cell_volume 5066.5(15)
_cod_original_sg_symbol_H-M 'P 21/c'
_cod_database_code 4065931

loop_
_symmetry_equiv_pos_as_xyz
'x, y, z'
'-x, y+1/2, -z+1/2'
'-x, -y, -z'
'x, -y-1/2, z-1/2'

loop_
_atom_site_label
_atom_site_type_symbol
_atom_site_fract_x
_atom_site_fract_y
_atom_site_fract_z
_atom_site_U_iso_or_equiv
_atom_site_adp_type
_atom_site_occupancy
_atom_site_symmetry_multiplicity
_atom_site_calc_flag
_atom_site_refinement_flags
Pt1 Pt 0.17895(9) 0.16353(2) 0.31010(6) 0.0777(4) Uani 1 1 d .
Pt2 Pt -0.61246(11) 0.05701(3) 0.79891(8) 0.1056(5) Uani 1 1 d .
I1 I 0.3075(3) 0.13634(8) 0.19268(16) 0.1651(10) Uani 1 1 d .
I2 I -0.8100(3) 0.00651(8) 0.7800(3) 0.2368(17) Uani 1 1 d .
P1 P -0.0235(8) 0.12747(19) 0.2503(6) 0.116(2) Uani 1 1 d .
P2 P 0.3888(7) 0.1947(2) 0.3881(5) 0.104(2) Uani 1 1 d .
P3 P -0.7675(9) 0.1020(2) 0.8172(6) 0.131(3) Uani 1 1 d .
P4 P -0.4455(12) 0.0160(3) 0.7872(10) 0.199(5) Uani 1 1 d .
N1 N -0.0736(19) 0.2446(5) 0.7787(15) 0.099(6) Uani 1 1 d .
H1 H -0.0464 0.2635 0.8133 0.119 Uiso 1 1 calc R
C1 C -0.044(2) 0.2386(6) 0.6960(17) 0.071(6) Uani 1 1 d .
C2 C -0.310(2) 0.1526(6) 0.806(2) 0.085(7) Uani 1 1 d .
C3 C -0.251(2) 0.1584(6) 0.7327(16) 0.079(6) Uani 1 1 d .
H3 H -0.2632 0.1411 0.6860 0.095 Uiso 1 1 calc R
C4 C 0.031(2) 0.2590(6) 0.6490(18) 0.087(7) Uani 1 1 d .
H4 H 0.0667 0.2819 0.6706 0.104 Uiso 1 1 calc R
C5 C -0.1745(19) 0.1905(6) 0.7297(15) 0.065(5) Uani 1 1 d .
C6 C -0.103(2) 0.2038(5) 0.6601(15) 0.067(6) Uani 1 1 d .
C7 C -0.393(3) 0.1210(7) 0.8070(17) 0.092(7) Uani 1 1 d .
C8 C 0.086(2) 0.1829(6) 0.3999(16) 0.078(6) Uani 1 1 d .
C9 C -0.081(2) 0.1914(6) 0.5792(15) 0.068(6) Uani 1 1 d .
H9 H -0.1202 0.1693 0.5539 0.082 Uiso 1 1 calc R
C10 C -0.279(2) 0.1794(7) 0.8775(14) 0.081(7) Uani 1 1 d .
H10 H -0.3112 0.1757 0.9293 0.097 Uiso 1 1 calc R
C11 C 0.052(2) 0.2453(6) 0.5711(16) 0.083(7) Uani 1 1 d .
H11 H 0.1042 0.2590 0.5397 0.100 Uiso 1 1 calc R
C12 C 0.000(2) 0.2114(6) 0.5359(16) 0.073(6) Uani 1 1 d .
C13 C -0.149(2) 0.2174(6) 0.7980(16) 0.072(6) Uani 1 1 d .
C14 C -0.204(2) 0.2104(6) 0.8728(16) 0.085(7) Uani 1 1 d .
H14 H -0.1881 0.2274 0.9208 0.101 Uiso 1 1 calc R
C15 C -0.468(3) 0.0958(7) 0.8098(18) 0.101(8) Uani 1 1 d .
C16 C 0.039(2) 0.1966(5) 0.4565(18) 0.080(7) Uani 1 1 d .
C17 C 0.374(3) 0.2296(9) 0.464(2) 0.167(14) Uani 1 1 d .
H17A H 0.3051 0.2471 0.4272 0.201 Uiso 1 1 calc R
H17B H 0.3304 0.2192 0.5085 0.201 Uiso 1 1 calc R
C18 C 0.509(3) 0.2506(8) 0.5193(19) 0.159(12) Uani 1 1 d .
H18A H 0.4817 0.2686 0.5572 0.238 Uiso 1 1 calc R
H18B H 0.5525 0.2624 0.4770 0.238 Uiso 1 1 calc R
H18C H 0.5783 0.2342 0.5586 0.238 Uiso 1 1 calc R
C19 C 0.513(4) 0.2118(16) 0.327(4) 0.29(3) Uani 1 1 d .
H19A H 0.6034 0.2202 0.3705 0.347 Uiso 1 1 calc R
H19B H 0.5348 0.1931 0.2873 0.347 Uiso 1 1 calc R
C20 C -0.698(4) 0.1370(9) 0.898(3) 0.214(19) Uani 1 1 d .
H20A H -0.6583 0.1257 0.9589 0.257 Uiso 1 1 calc R
H20B H -0.6174 0.1480 0.8821 0.257 Uiso 1 1 calc R
C21 C -0.795(4) 0.1671(9) 0.910(3) 0.217(17) Uani 1 1 d .
H21A H -0.7401 0.1833 0.9581 0.326 Uiso 1 1 calc R
H21B H -0.8754 0.1573 0.9273 0.326 Uiso 1 1 calc R
H21C H -0.8302 0.1802 0.8523 0.326 Uiso 1 1 calc R
C22 C -0.948(3) 0.0927(12) 0.820(3) 0.216(18) Uani 1 1 d D
H22A H -1.0107 0.1137 0.7998 0.259 Uiso 1 1 calc R
H22B H -0.9894 0.0722 0.7804 0.259 Uiso 1 1 calc R
C23 C -0.058(5) 0.115(2) 0.134(4) 0.44(6) Uani 1 1 d .
H23A H -0.0458 0.1365 0.1012 0.524 Uiso 1 1 calc R
H23B H 0.0212 0.0986 0.1329 0.524 Uiso 1 1 calc R
C24 C 0.430(6) 0.243(2) 0.269(3) 0.44(6) Uani 1 1 d .
H24A H 0.4882 0.2533 0.2338 0.667 Uiso 1 1 calc R
H24B H 0.4097 0.2607 0.3097 0.667 Uiso 1 1 calc R
H24C H 0.3406 0.2337 0.2274 0.667 Uiso 1 1 calc R
C26 C 0.085(5) 0.0722(11) 0.357(4) 0.31(3) Uani 1 1 d .
H26A H 0.0656 0.0532 0.3957 0.458 Uiso 1 1 calc R
H26B H 0.1666 0.0864 0.3932 0.458 Uiso 1 1 calc R
H26C H 0.1079 0.0617 0.3048 0.458 Uiso 1 1 calc R
C25 C -0.170(10) 0.100(2) 0.084(4) 0.57(7) Uani 1 1 d .
H25A H -0.1616 0.0965 0.0222 0.855 Uiso 1 1 calc R
H25B H -0.2531 0.1152 0.0799 0.855 Uiso 1 1 calc R
H25C H -0.1835 0.0768 0.1096 0.855 Uiso 1 1 calc R
C27 C -0.045(8) 0.096(2) 0.324(6) 0.63(10) Uani 1 1 d .
H27A H -0.0636 0.1075 0.3770 0.762 Uiso 1 1 calc R
H27B H -0.1287 0.0810 0.2930 0.762 Uiso 1 1 calc R
C28 C -0.272(4) 0.0210(15) 0.889(4) 0.33(3) Uani 1 1 d .
H28A H -0.2360 0.0457 0.8909 0.396 Uiso 1 1 calc R
H28B H -0.2929 0.0161 0.9469 0.396 Uiso 1 1 calc R
C29 C -0.351(5) 0.0398(15) 0.661(5) 0.34(4) Uani 1 1 d .
H29A H -0.3670 0.0364 0.5953 0.516 Uiso 1 1 calc R
H29B H -0.2518 0.0339 0.6943 0.516 Uiso 1 1 calc R
H29C H -0.3704 0.0646 0.6728 0.516 Uiso 1 1 calc R
C30 C -0.807(7) 0.1311(15) 0.702(4) 0.32(3) Uani 1 1 d .
H30A H -0.8616 0.1530 0.7051 0.387 Uiso 1 1 calc R
H30B H -0.7184 0.1372 0.6874 0.387 Uiso 1 1 calc R
C31 C -0.933(7) 0.0846(17) 0.914(3) 0.41(4) Uani 1 1 d D
H31A H -1.0272 0.0793 0.9210 0.621 Uiso 1 1 calc R
H31B H -0.8916 0.1051 0.9525 0.621 Uiso 1 1 calc R
H31C H -0.8704 0.0639 0.9332 0.621 Uiso 1 1 calc R
C32 C -0.451(13) -0.0304(16) 0.799(6) 0.59(8) Uani 1 1 d D
H32A H -0.5284 -0.0403 0.7470 0.703 Uiso 1 1 calc R
H32B H -0.3596 -0.0408 0.7965 0.703 Uiso 1 1 calc R
C33 C -0.168(7) -0.0026(18) 0.879(5) 0.39(4) Uani 1 1 d .
H33A H -0.0808 0.0002 0.9306 0.587 Uiso 1 1 calc R
H33B H -0.1466 0.0024 0.8217 0.587 Uiso 1 1 calc R
H33C H -0.2030 -0.0271 0.8779 0.587 Uiso 1 1 calc R
C34 C -0.228(7) 0.1648(19) 0.173(4) 0.36(4) Uani 1 1 d D
H34A H -0.3213 0.1763 0.1620 0.547 Uiso 1 1 calc R
H34B H -0.2287 0.1495 0.1215 0.547 Uiso 1 1 calc R
H34C H -0.1539 0.1831 0.1811 0.547 Uiso 1 1 calc R
C35 C -0.449(7) 0.0159(18) 0.692(3) 0.47(5) Uani 1 1 d .
H35A H -0.5481 0.0217 0.6554 0.563 Uiso 1 1 calc R
H35B H -0.4302 -0.0088 0.6766 0.563 Uiso 1 1 calc R
C36 C -0.198(5) 0.1438(15) 0.255(4) 0.39(5) Uani 1 1 d D
H36A H -0.2682 0.1243 0.2496 0.465 Uiso 1 1 calc R
H36B H -0.1908 0.1582 0.3099 0.465 Uiso 1 1 calc R
C37 C -0.475(7) -0.040(2) 0.881(5) 0.49(6) Uani 1 1 d D
H37A H -0.4798 -0.0659 0.8852 0.735 Uiso 1 1 calc R
H37B H -0.5659 -0.0296 0.8835 0.735 Uiso 1 1 calc R
H37C H -0.3972 -0.0309 0.9326 0.735 Uiso 1 1 calc R
C38 C -0.901(9) 0.1021(19) 0.633(5) 0.61(8) Uani 1 1 d .
H38A H -0.9317 0.1119 0.5710 0.911 Uiso 1 1 calc R
H38B H -0.9857 0.0961 0.6518 0.911 Uiso 1 1 calc R
H38C H -0.8443 0.0806 0.6343 0.911 Uiso 1 1 calc R
C39 C 0.496(5) 0.1367(14) 0.494(3) 0.28(3) Uani 1 1 d .
H39A H 0.5781 0.1291 0.5452 0.416 Uiso 1 1 calc R
H39B H 0.4928 0.1227 0.4397 0.416 Uiso 1 1 calc R
H39C H 0.4079 0.1329 0.5105 0.416 Uiso 1 1 calc R
C40 C 0.507(7) 0.1650(12) 0.480(7) 0.51(8) Uani 1 1 d .
H40A H 0.6033 0.1672 0.4727 0.609 Uiso 1 1 calc R
H40B H 0.5125 0.1772 0.5386 0.609 Uiso 1 1 calc R

loop_
_atom_site_aniso_label
_atom_site_aniso_U_11
_atom_site_aniso_U_22
_atom_site_aniso_U_33
_atom_site_aniso_U_23
_atom_site_aniso_U_13
_atom_site_aniso_U_12
Pt1 0.0808(6) 0.0708(6) 0.0778(6) -0.0094(5) 0.0182(5) 0.0005(5)
Pt2 0.0954(8) 0.0725(7) 0.1432(10) 0.0100(6) 0.0272(7) -0.0019(6)
I1 0.160(2) 0.192(2) 0.163(2) -0.0898(18) 0.0783(17) -0.0208(17)
I2 0.209(3) 0.123(2) 0.395(5) -0.053(3) 0.116(3) -0.073(2)
P1 0.121(6) 0.083(5) 0.138(6) -0.036(4) 0.030(5) -0.021(4)
P2 0.080(4) 0.118(6) 0.109(5) -0.023(4) 0.020(4) -0.006(4)
P3 0.109(6) 0.129(7) 0.164(8) -0.018(6) 0.053(6) 0.004(5)
P4 0.182(10) 0.115(8) 0.327(16) 0.004(9) 0.117(11) 0.039(7)
N1 0.093(14) 0.088(15) 0.127(18) -0.032(13) 0.047(13) -0.039(12)
C1 0.069(14) 0.061(16) 0.082(17) -0.011(13) 0.023(13) 0.008(12)
C2 0.071(15) 0.063(16) 0.12(2) -0.005(16) 0.032(15) -0.008(12)
C3 0.073(14) 0.057(15) 0.098(18) -0.018(13) 0.010(14) 0.009(12)
C4 0.091(16) 0.055(15) 0.13(2) -0.012(15) 0.050(16) -0.026(12)
C5 0.044(11) 0.060(14) 0.095(16) -0.013(13) 0.027(12) 0.005(10)
C6 0.068(13) 0.059(14) 0.077(16) -0.005(12) 0.025(13) 0.017(11)
C7 0.085(17) 0.068(18) 0.13(2) 0.009(16) 0.045(16) 0.007(14)
C8 0.072(15) 0.068(16) 0.084(18) -0.004(13) 0.010(13) 0.006(12)
C9 0.054(12) 0.071(15) 0.081(16) -0.002(13) 0.022(12) 0.013(11)
C10 0.056(13) 0.12(2) 0.062(15) -0.003(14) 0.017(11) -0.018(14)
C11 0.113(18) 0.067(16) 0.095(17) -0.021(13) 0.068(15) -0.020(13)
C12 0.073(14) 0.067(16) 0.077(16) 0.002(13) 0.020(13) 0.020(12)
C13 0.052(13) 0.072(16) 0.093(18) -0.016(14) 0.021(13) 0.011(11)
C14 0.079(16) 0.086(18) 0.093(18) -0.032(14) 0.030(14) -0.010(13)
C15 0.107(19) 0.064(17) 0.14(2) 0.008(16) 0.050(17) 0.015(15)
C16 0.089(17) 0.034(13) 0.10(2) 0.004(12) 0.010(15) 0.003(11)
C17 0.15(3) 0.18(3) 0.18(3) -0.13(2) 0.06(2) -0.08(2)
C18 0.103(19) 0.20(3) 0.16(3) -0.09(2) 0.026(18) -0.06(2)
C19 0.14(3) 0.47(9) 0.30(5) -0.27(6) 0.12(4) -0.15(4)
C20 0.18(3) 0.13(3) 0.38(6) -0.04(3) 0.16(4) 0.03(2)
C21 0.28(5) 0.13(3) 0.29(5) 0.00(3) 0.16(4) 0.04(3)
C22 0.08(2) 0.25(5) 0.30(5) 0.00(4) 0.03(3) 0.02(2)
C23 0.18(5) 0.79(14) 0.34(7) -0.40(8) 0.08(4) -0.25(7)
C24 0.36(8) 0.69(13) 0.20(4) 0.14(6) -0.06(4) -0.40(9)
C26 0.26(5) 0.13(4) 0.44(8) 0.08(4) -0.02(5) -0.10(4)
C25 0.75(14) 0.45(11) 0.31(7) -0.19(7) -0.14(8) 0.36(10)
C27 0.40(10) 0.46(11) 0.70(15) 0.35(11) -0.36(10) -0.35(9)
C28 0.15(3) 0.30(6) 0.54(9) 0.06(6) 0.11(4) 0.17(4)
C29 0.33(6) 0.32(7) 0.52(10) -0.14(7) 0.33(7) -0.06(5)
C30 0.41(7) 0.23(5) 0.32(6) 0.09(5) 0.08(6) 0.20(5)
C31 0.58(10) 0.41(8) 0.30(6) -0.15(6) 0.21(6) -0.22(7)
C32 1.0(2) 0.11(4) 0.90(16) -0.04(6) 0.65(16) 0.06(7)
C33 0.34(8) 0.29(7) 0.62(12) 0.08(8) 0.28(9) 0.05(7)
C34 0.39(8) 0.46(9) 0.26(6) 0.00(5) 0.12(5) -0.07(6)
C35 0.68(9) 0.56(10) 0.37(6) 0.34(6) 0.46(7) 0.41(8)
C36 0.17(4) 0.54(11) 0.54(11) -0.37(9) 0.24(6) -0.16(5)
C37 0.24(7) 0.31(8) 0.93(17) -0.25(10) 0.18(10) 0.06(6)
C38 0.71(14) 0.37(9) 0.45(10) -0.20(8) -0.27(9) 0.36(10)
C39 0.23(5) 0.22(5) 0.26(5) -0.02(4) -0.11(4) 0.01(5)
C40 0.27(6) 0.08(4) 0.88(19) 0.02(7) -0.27(8) -0.01(4)

loop_
_atom_type_symbol
_atom_type_description
_atom_type_scat_dispersion_real
_atom_type_scat_dispersion_imag
_atom_type_scat_source
C C 0.0033 0.0016 'International Tables Vol C Tables 4.2.6.8 and 6.1.1.4'
H H 0.0000 0.0000 'International Tables Vol C Tables 4.2.6.8 and 6.1.1.4'
N N 0.0061 0.0033 'International Tables Vol C Tables 4.2.6.8 and 6.1.1.4'
P P 0.1023 0.0942 'International Tables Vol C Tables 4.2.6.8 and 6.1.1.4'
I I -0.4742 1.8119 'International Tables Vol C Tables 4.2.6.8 and 6.1.1.4'
Pt Pt -1.7033 8.3905 'International Tables Vol C Tables 4.2.6.8 and 6.1.1.4'

loop_
_geom_angle_atom_site_label_1
_geom_angle_atom_site_label_2
_geom_angle_atom_site_label_3
_geom_angle
C8 Pt1 P1 88.3(7)
C8 Pt1 P2 88.9(7)
P1 Pt1 P2 172.1(3)
C8 Pt1 I1 178.5(7)
P1 Pt1 I1 91.8(2)
P2 Pt1 I1 90.83(18)
C15 Pt2 P4 89.4(7)
C15 Pt2 P3 86.2(7)
P4 Pt2 P3 175.3(4)
C15 Pt2 I2 178.2(8)
P4 Pt2 I2 91.6(3)
P3 Pt2 I2 92.8(2)
C27 P1 C23 117(4)
C27 P1 C36 85(4)
C23 P1 C36 103(3)
C27 P1 Pt1 113.7(17)
C23 P1 Pt1 115.7(16)
C36 P1 Pt1 118.8(18)
C17 P2 C19 105.5(17)
C17 P2 C40 96(3)
C19 P2 C40 103(3)
C17 P2 Pt1 117.8(9)
C19 P2 Pt1 121.3(13)
C40 P2 Pt1 109.3(17)
C22 P3 C20 106.9(19)
C22 P3 C30 101(2)
C20 P3 C30 98(2)
C22 P3 Pt2 122.4(15)
C20 P3 Pt2 119.1(11)
C30 P3 Pt2 104.4(15)
C35 P4 C32 96(4)
C35 P4 C28 124(3)
C32 P4 C28 94(4)
C35 P4 Pt2 106(2)
C32 P4 Pt2 128(3)
C28 P4 Pt2 110.4(14)
C13 N1 C1 111(2)
N1 C1 C4 131(2)
N1 C1 C6 108(2)
C4 C1 C6 120(2)
C3 C2 C7 120(2)
C3 C2 C10 116(2)
C7 C2 C10 124(3)
C5 C3 C2 120(2)
C11 C4 C1 119(2)
C13 C5 C3 123(2)
C13 C5 C6 106(2)
C3 C5 C6 131(2)
C9 C6 C1 118(2)
C9 C6 C5 137(2)
C1 C6 C5 104.1(19)
C15 C7 C2 176(3)
C16 C8 Pt1 174(2)
C12 C9 C6 120(2)
C14 C10 C2 123(2)
C4 C11 C12 122(2)
C9 C12 C11 120(2)
C9 C12 C16 121(2)
C11 C12 C16 119(2)
N1 C13 C5 111(2)
N1 C13 C14 133(2)
C5 C13 C14 116(2)
C10 C14 C13 122(2)
C7 C15 Pt2 172(2)
C8 C16 C12 172(2)
C18 C17 P2 120(2)
C24 C19 P2 104(3)
C21 C20 P3 121(3)
C31 C22 P3 105(3)
C25 C23 P1 127(6)
C26 C27 P1 112(7)
C33 C28 P4 110(5)
C38 C30 P3 98(4)
C37 C32 P4 111(6)
P4 C35 C29 120(7)
C34 C36 P1 96(4)
C39 C40 P2 130(6)

loop_
_geom_bond_atom_site_label_1
_geom_bond_atom_site_label_2
_geom_bond_distance
Pt1 C8 1.96(2)
Pt1 P1 2.304(7)
Pt1 P2 2.310(7)
Pt1 I1 2.635(2)
Pt2 C15 1.96(3)
Pt2 P4 2.247(9)
Pt2 P3 2.300(8)
Pt2 I2 2.611(3)
P1 C27 1.66(6)
P1 C23 1.74(5)
P1 C36 1.80(4)
P2 C17 1.75(2)
P2 C19 1.83(4)
P2 C40 1.86(7)
P3 C22 1.78(3)
P3 C20 1.76(4)
P3 C30 1.97(5)
P4 C35 1.41(4)
P4 C32 1.72(6)
P4 C28 1.90(5)
N1 C13 1.32(3)
N1 C1 1.37(2)
C1 C4 1.38(3)
C1 C6 1.44(3)
C2 C3 1.40(3)
C2 C7 1.41(3)
C2 C10 1.42(3)
C3 C5 1.40(3)
C4 C11 1.34(3)
C5 C13 1.39(3)
C5 C6 1.49(3)
C6 C9 1.37(3)
C7 C15 1.18(3)
C8 C16 1.19(3)
C9 C12 1.36(3)
C10 C14 1.36(3)
C11 C12 1.39(3)
C12 C16 1.46(3)
C13 C14 1.40(3)
C17 C18 1.53(3)
C19 C24 1.50(8)
C20 C21 1.49(4)
C22 C31 1.405(19)
C23 C25 1.24(8)
C26 C27 1.48(9)
C28 C33 1.37(6)
C29 C35 1.47(6)
C30 C38 1.57(7)
C32 C37 1.37(2)
C34 C36 1.40(2)
C39 C40 1.07(6)
